data_4316636
loop_
_publ_author_name
'William Levason'
'Seema Maheshwari'
'Raju Ratnani'
'Gillian Reid'
'Michael Webster'
'Wenjian Zhang'

_publ_contact_author_address
;   School of Chemistry
    University of Southampton
    Southampton SO17 1BJ, UK
;
_publ_contact_author_email gr@soton.ac.uk
_publ_contact_author_fax '023 8059 3781'
_publ_contact_author_name 'Professor Gillian Reid'
_publ_contact_author_phone '023 8059 3609'
_publ_section_title
;
 Structural Diversity in Supramolecular Complexes of MCl3 (M = As, Sb, Bi)
 with Constrained Thio- and Seleno-Ether Ligands
;
_journal_name_full 'Inorganic Chemistry'
_journal_page_first 9036
_journal_page_last 9048
_journal_paper_doi 10.1021/ic101296e
_journal_volume 49
_journal_year 2010
_chemical_absolute_configuration unk
_chemical_formula_moiety 'C30 H42 Bi4 Cl12 Se6'
_chemical_formula_structural '3(C10 H14 Se2) (Bi4 Cl12)'
_chemical_formula_sum 'C30 H42 Bi4 Cl12 Se6'
_chemical_formula_weight 2137.72
_chemical_name_systematic
; 
 tris(1,2-bis(methylselenomethyl)benzene)tetrakis(trichlorobismuth(III)) 
;
_space_group_IT_number 150
_space_group_name_Hall 'P 3 2"'
_symmetry_cell_setting trigonal
_symmetry_space_group_name_Hall 'P 3 2"'
_symmetry_space_group_name_H-M 'P 3 2 1'
_atom_sites_solution_hydrogens geom
_atom_sites_solution_primary direct
_atom_sites_solution_secondary difmap
_audit_author_name 'Webster, M.'
_audit_creation_date 2010-04-22
_audit_creation_method 'SHELXL-97 + hand edit'
_cell_angle_alpha 90.00
_cell_angle_beta 90.00
_cell_angle_gamma 120.00
_cell_formula_units_Z 3
_cell_length_a 18.184(3)
_cell_length_b 18.184(3)
_cell_length_c 15.147(3)
_cell_measurement_reflns_used 6399
_cell_measurement_temperature 120(2)
_cell_measurement_theta_max 27.48
_cell_measurement_theta_min 2.91
_cell_volume 4337.5(13)
_computing_cell_refinement 'DENZO (Otwinowski & Minor, 1997)'
_computing_data_collection 'COLLECT (Hooft, R.W.W., 1998)'
_computing_data_reduction 'DENZO (Otwinowski & Minor, 1997)'
_computing_structure_refinement 'SHELXL-97 (Sheldrick, 1997)'
_computing_structure_solution 'SHELXS-97 (Sheldrick, 1997)'
_diffrn_ambient_temperature 120(2)
_diffrn_measured_fraction_theta_full 0.996
_diffrn_measured_fraction_theta_max 0.996
_diffrn_measurement_device_type 'Bruker-Nonius 95mm CCD camera on \k-goniostat'
_diffrn_measurement_method '\f & \w scans'
_diffrn_radiation_monochromator '10cm confocal mirrors'
_diffrn_radiation_source 'Bruker-Nonius FR591 rotating anode'
_diffrn_radiation_type MoK\a
_diffrn_radiation_wavelength 0.71073
_diffrn_reflns_av_R_equivalents 0.1369
_diffrn_reflns_av_sigmaI/netI 0.0777
_diffrn_reflns_limit_h_max 22
_diffrn_reflns_limit_h_min -22
_diffrn_reflns_limit_k_max 22
_diffrn_reflns_limit_k_min -22
_diffrn_reflns_limit_l_max 18
_diffrn_reflns_limit_l_min -18
_diffrn_reflns_number 37383
_diffrn_reflns_theta_full 26.00
_diffrn_reflns_theta_max 26.00
_diffrn_reflns_theta_min 2.92
_diffrn_standards_number 0
_exptl_absorpt_coefficient_mu 16.487
_exptl_absorpt_correction_T_max 1.0000
_exptl_absorpt_correction_T_min 0.4228
_exptl_absorpt_correction_type multi-scan
_exptl_absorpt_process_details 'G.M. Sheldrick, (2007). SADABS. Version 2007/2. Bruker AXS Inc.'
_exptl_crystal_colour yellow
_exptl_crystal_density_diffrn 2.455
_exptl_crystal_density_method 'not measured'
_exptl_crystal_description block
_exptl_crystal_F_000 2886
_exptl_crystal_size_max 0.05
_exptl_crystal_size_mid 0.04
_exptl_crystal_size_min 0.03
_refine_diff_density_max 2.314
_refine_diff_density_min -1.304
_refine_diff_density_rms 0.260
_refine_ls_abs_structure_details 'Flack H D (1983), Acta Cryst. A39, 876-881'
_refine_ls_abs_structure_Flack 0.422(15)
_refine_ls_extinction_method none
_refine_ls_goodness_of_fit_ref 1.088
_refine_ls_hydrogen_treatment constr
_refine_ls_matrix_type full
_refine_ls_number_parameters 240
_refine_ls_number_reflns 5680
_refine_ls_number_restraints 69
_refine_ls_restrained_S_all 1.082
_refine_ls_R_factor_all 0.0806
_refine_ls_R_factor_gt 0.0567
_refine_ls_shift/su_max 0.001
_refine_ls_shift/su_mean 0.000
_refine_ls_structure_factor_coef Fsqd
_refine_ls_weighting_details 'w=1/[\s^2^(Fo^2^)+(0.0248P)^2^+77.4498P] where P=(Fo^2^+2Fc^2^)/3'
_refine_ls_weighting_scheme calc
_refine_ls_wR_factor_gt 0.1112
_refine_ls_wR_factor_ref 0.1230
_reflns_number_gt 4549
_reflns_number_total 5680
_reflns_threshold_expression I>2sigma(I)
_cod_data_source_file ic101296e_si_002_07.cif
_cod_data_source_block 10sm327b
_cod_original_cell_volume 4337.4(13)
_cod_database_code 4316636

loop_
_symmetry_equiv_pos_as_xyz
'x, y, z'
'-y, x-y, z'
'-x+y, -x, z'
'y, x, -z'
'x-y, -y, -z'
'-x, -x+y, -z'

loop_
_atom_site_label
_atom_site_type_symbol
_atom_site_fract_x
_atom_site_fract_y
_atom_site_fract_z
_atom_site_U_iso_or_equiv
_atom_site_adp_type
_atom_site_occupancy
_atom_site_symmetry_multiplicity
_atom_site_calc_flag
_atom_site_refinement_flags
_atom_site_disorder_assembly
_atom_site_disorder_group
Bi1 Bi 0.0000 0.0000 0.0000 0.0311(4) Uani 1 6 d S . .
Bi2 Bi 0.0000 0.22767(6) 0.0000 0.0436(3) Uani 1 2 d S . .
Se1 Se 0.17616(15) 0.30697(15) -0.07577(13) 0.0483(5) Uani 1 1 d . . .
Cl1 Cl 0.0684(3) 0.1376(3) 0.1060(3) 0.0500(12) Uani 1 1 d . . .
Cl2 Cl 0.0510(5) 0.3490(4) 0.1052(3) 0.0603(16) Uani 1 1 d . . .
C1 C 0.1994(19) 0.4238(16) -0.0956(15) 0.072(8) Uani 1 1 d . . .
H1A H 0.1827 0.4436 -0.0432 0.108 Uiso 1 1 calc R . .
H1B H 0.1669 0.4247 -0.1468 0.108 Uiso 1 1 calc R . .
H1C H 0.2602 0.4612 -0.1067 0.108 Uiso 1 1 calc R . .
C2 C 0.2433(14) 0.3296(13) 0.0339(11) 0.048(6) Uani 1 1 d . . .
H2A H 0.2284 0.3623 0.0753 0.058 Uiso 1 1 calc R . .
H2B H 0.2288 0.2750 0.0625 0.058 Uiso 1 1 calc R . .
C3 C 0.3348(14) 0.3775(12) 0.0156(10) 0.048(5) Uani 1 1 d U . .
C4 C 0.3835(18) 0.4652(15) 0.0363(14) 0.075(7) Uani 1 1 d U . .
H4 H 0.3585 0.4937 0.0652 0.090 Uiso 1 1 calc R . .
C5 C 0.4682(15) 0.5077(14) 0.013(2) 0.096(13) Uani 1 1 d U . .
H5 H 0.4989 0.5680 0.0163 0.116 Uiso 1 1 calc R . .
Bi3 Bi 0.3333 0.6667 0.35017(9) 0.0379(3) Uani 1 3 d S . .
Bi4 Bi 0.35438(5) 0.43908(4) 0.37178(4) 0.03285(17) Uani 1 1 d . . .
Se2 Se 0.50911(13) 0.54593(13) 0.27159(12) 0.0425(5) Uani 1 1 d . . .
Se3 Se 0.63545(13) 0.80280(13) 0.43227(12) 0.0421(5) Uani 1 1 d . . .
Cl3 Cl 0.1985(3) 0.5751(3) 0.4488(3) 0.0425(11) Uani 1 1 d . . .
Cl4 Cl 0.3013(3) 0.5231(3) 0.2539(3) 0.0396(11) Uani 1 1 d . . .
Cl5 Cl 0.4352(4) 0.3581(4) 0.4248(3) 0.0533(13) Uani 1 1 d . . .
Cl6 Cl 0.2978(4) 0.3294(3) 0.2526(3) 0.0478(12) Uani 1 1 d . . .
C6 C 0.5412(15) 0.4676(15) 0.2259(13) 0.058(6) Uani 1 1 d . . .
H6A H 0.6028 0.4970 0.2171 0.086 Uiso 1 1 calc R . .
H6B H 0.5125 0.4448 0.1694 0.086 Uiso 1 1 calc R . .
H6C H 0.5247 0.4210 0.2679 0.086 Uiso 1 1 calc R . .
C7 C 0.5898(13) 0.5890(13) 0.3725(12) 0.042(5) Uani 1 1 d . . .
H7A H 0.5728 0.6201 0.4136 0.050 Uiso 1 1 calc R . .
H7B H 0.5868 0.5403 0.4048 0.050 Uiso 1 1 calc R . .
C8 C 0.6815(12) 0.6481(14) 0.3421(11) 0.041(4) Uani 1 1 d U . .
C9 C 0.7333(14) 0.6104(17) 0.3401(14) 0.058(5) Uani 1 1 d U . .
H9 H 0.7113 0.5525 0.3556 0.070 Uiso 1 1 calc R . .
C10 C 0.8190(15) 0.6621(19) 0.3140(12) 0.061(5) Uani 1 1 d U . .
H10 H 0.8554 0.6386 0.3118 0.073 Uiso 1 1 calc R . .
C11 C 0.8491(12) 0.7429(18) 0.2926(14) 0.061(5) Uani 1 1 d U . .
H11 H 0.9070 0.7776 0.2764 0.074 Uiso 1 1 calc R . .
C12 C 0.7930(12) 0.7779(15) 0.2941(11) 0.047(4) Uani 1 1 d U . .
H12 H 0.8142 0.8353 0.2769 0.057 Uiso 1 1 calc R . .
C13 C 0.7110(11) 0.7305(15) 0.3196(12) 0.047(5) Uani 1 1 d U . .
C14 C 0.6519(14) 0.7641(13) 0.3144(12) 0.047(5) Uani 1 1 d . . .
H14A H 0.5963 0.7193 0.2916 0.056 Uiso 1 1 calc R . .
H14B H 0.6747 0.8124 0.2725 0.056 Uiso 1 1 calc R . .
C15 C 0.7529(14) 0.8923(15) 0.4517(13) 0.055(6) Uani 1 1 d . . .
H15A H 0.7878 0.8666 0.4651 0.082 Uiso 1 1 calc R . .
H15B H 0.7551 0.9279 0.5014 0.082 Uiso 1 1 calc R . .
H15C H 0.7745 0.9272 0.3984 0.082 Uiso 1 1 calc R . .

loop_
_atom_site_aniso_label
_atom_site_aniso_U_11
_atom_site_aniso_U_22
_atom_site_aniso_U_33
_atom_site_aniso_U_23
_atom_site_aniso_U_13
_atom_site_aniso_U_12
Bi1 0.0228(5) 0.0228(5) 0.0477(10) 0.000 0.000 0.0114(2)
Bi2 0.0589(7) 0.0328(4) 0.0478(7) -0.0015(3) -0.0029(5) 0.0295(4)
Se1 0.0577(14) 0.0558(14) 0.0340(10) -0.0015(10) -0.0093(10) 0.0304(11)
Cl1 0.060(3) 0.029(2) 0.052(3) -0.005(2) -0.007(2) 0.016(3)
Cl2 0.114(5) 0.059(3) 0.028(3) -0.004(2) -0.009(3) 0.058(4)
C1 0.10(2) 0.070(16) 0.050(14) 0.020(12) 0.020(14) 0.047(16)
C2 0.078(16) 0.037(11) 0.020(9) 0.001(8) -0.009(10) 0.022(11)
C3 0.063(12) 0.036(9) 0.011(8) 0.007(7) -0.007(9) -0.001(8)
C4 0.099(15) 0.043(10) 0.051(13) -0.008(10) -0.035(13) 0.010(12)
C5 0.086(13) 0.034(12) 0.09(2) 0.036(16) -0.057(18) -0.026(12)
Bi3 0.0254(4) 0.0254(4) 0.0627(8) 0.000 0.000 0.01272(18)
Bi4 0.0415(4) 0.0286(4) 0.0293(3) 0.0017(3) 0.0020(3) 0.0182(3)
Se2 0.0427(11) 0.0567(12) 0.0326(10) 0.0097(9) 0.0037(8) 0.0282(10)
Se3 0.0446(11) 0.0512(13) 0.0313(9) -0.0064(8) -0.0041(8) 0.0244(10)
Cl3 0.033(2) 0.043(3) 0.053(3) 0.005(2) -0.002(2) 0.020(2)
Cl4 0.035(2) 0.040(3) 0.043(3) 0.008(2) 0.001(2) 0.019(2)
Cl5 0.088(4) 0.065(3) 0.032(2) 0.001(2) -0.005(3) 0.058(3)
Cl6 0.068(3) 0.047(3) 0.041(3) -0.010(2) -0.015(2) 0.039(3)
C6 0.062(15) 0.073(16) 0.035(11) 0.003(11) 0.011(11) 0.032(13)
C7 0.051(12) 0.048(12) 0.037(11) 0.011(9) 0.004(9) 0.032(10)
C8 0.031(9) 0.075(10) 0.016(9) -0.005(8) 0.002(7) 0.026(8)
C9 0.055(10) 0.081(13) 0.047(12) 0.005(11) -0.010(10) 0.040(9)
C10 0.048(10) 0.125(15) 0.027(9) 0.017(12) 0.002(9) 0.056(12)
C11 0.020(9) 0.110(14) 0.048(13) -0.002(12) 0.000(9) 0.028(9)
C12 0.033(8) 0.080(12) 0.021(9) 0.002(9) 0.003(7) 0.022(8)
C13 0.025(8) 0.071(11) 0.041(11) 0.008(10) 0.000(8) 0.020(9)
C14 0.056(13) 0.046(11) 0.037(11) -0.007(9) 0.006(10) 0.025(11)
C15 0.054(13) 0.064(15) 0.042(12) -0.014(11) -0.024(10) 0.027(12)

loop_
_atom_type_symbol
_atom_type_description
_atom_type_scat_dispersion_real
_atom_type_scat_dispersion_imag
_atom_type_scat_source
C C 0.0033 0.0016 'International Tables Vol C Tables 4.2.6.8 and 6.1.1.4'
H H 0.0000 0.0000 'International Tables Vol C Tables 4.2.6.8 and 6.1.1.4'
Cl Cl 0.1484 0.1585 'International Tables Vol C Tables 4.2.6.8 and 6.1.1.4'
Se Se -0.0929 2.2259 'International Tables Vol C Tables 4.2.6.8 and 6.1.1.4'
Bi Bi -4.1077 10.2566 'International Tables Vol C Tables 4.2.6.8 and 6.1.1.4'

loop_
_geom_angle_atom_site_label_1
_geom_angle_atom_site_label_2
_geom_angle_atom_site_label_3
_geom_angle
_geom_angle_site_symmetry_1
_geom_angle_site_symmetry_3
_geom_angle_publ_flag
Cl1 Bi1 Cl1 179.7(3) . 5 ?
Cl1 Bi1 Cl1 88.19(15) . 2 ?
Cl1 Bi1 Cl1 91.6(2) 5 2 ?
Cl1 Bi1 Cl1 91.6(2) . 6 ?
Cl1 Bi1 Cl1 88.19(15) 5 6 ?
Cl1 Bi1 Cl1 92.0(2) 2 6 ?
Cl1 Bi1 Cl1 88.19(15) . 3 ?
Cl1 Bi1 Cl1 92.0(2) 5 3 ?
Cl1 Bi1 Cl1 88.19(15) 2 3 ?
Cl1 Bi1 Cl1 179.7(3) 6 3 ?
Cl1 Bi1 Cl1 92.0(2) . 4 ?
Cl1 Bi1 Cl1 88.19(15) 5 4 ?
Cl1 Bi1 Cl1 179.7(3) 2 4 ?
Cl1 Bi1 Cl1 88.19(15) 6 4 ?
Cl1 Bi1 Cl1 91.6(2) 3 4 ?
Cl2 Bi2 Cl2 91.4(2) . 6 ?
Cl2 Bi2 Cl1 172.92(17) . 6 ?
Cl2 Bi2 Cl1 93.96(15) 6 6 ?
Cl2 Bi2 Cl1 93.96(15) . . ?
Cl2 Bi2 Cl1 172.92(17) 6 . ?
Cl1 Bi2 Cl1 81.11(18) 6 . ?
Cl2 Bi2 Se1 95.17(17) . 6 ?
Cl2 Bi2 Se1 89.08(18) 6 6 ?
Cl1 Bi2 Se1 80.29(11) 6 6 ?
Cl1 Bi2 Se1 95.05(11) . 6 ?
Cl2 Bi2 Se1 89.08(17) . . ?
Cl2 Bi2 Se1 95.17(17) 6 . ?
Cl1 Bi2 Se1 95.05(11) 6 . ?
Cl1 Bi2 Se1 80.29(11) . . ?
Se1 Bi2 Se1 173.92(10) 6 . ?
C1 Se1 C2 97.3(10) . . ?
C1 Se1 Bi2 100.3(8) . . ?
C2 Se1 Bi2 100.2(6) . . ?
Bi1 Cl1 Bi2 93.63(15) . . ?
Se1 C1 H1A 109.5 . . ?
Se1 C1 H1B 109.5 . . ?
H1A C1 H1B 109.5 . . ?
Se1 C1 H1C 109.5 . . ?
H1A C1 H1C 109.5 . . ?
H1B C1 H1C 109.5 . . ?
C3 C2 Se1 111.3(12) . . ?
C3 C2 H2A 109.4 . . ?
Se1 C2 H2A 109.4 . . ?
C3 C2 H2B 109.4 . . ?
Se1 C2 H2B 109.4 . . ?
H2A C2 H2B 108.0 . . ?
C4 C3 C3 118.8(16) . 4 ?
C4 C3 C2 121(2) . . ?
C3 C3 C2 120.2(12) 4 . ?
C5 C4 C3 118(3) . . ?
C5 C4 H4 121.0 . . ?
C3 C4 H4 121.0 . . ?
C5 C5 C4 122.4(16) 4 . ?
C5 C5 H5 118.8 4 . ?
C4 C5 H5 118.8 . . ?
Cl3 Bi3 Cl3 91.00(15) 3_565 . ?
Cl3 Bi3 Cl3 91.00(15) 3_565 2_665 ?
Cl3 Bi3 Cl3 91.00(15) . 2_665 ?
Cl3 Bi3 Cl4 90.68(14) 3_565 3_565 ?
Cl3 Bi3 Cl4 83.33(13) . 3_565 ?
Cl3 Bi3 Cl4 174.12(14) 2_665 3_565 ?
Cl3 Bi3 Cl4 83.33(13) 3_565 2_665 ?
Cl3 Bi3 Cl4 174.12(14) . 2_665 ?
Cl3 Bi3 Cl4 90.68(14) 2_665 2_665 ?
Cl4 Bi3 Cl4 95.12(13) 3_565 2_665 ?
Cl3 Bi3 Cl4 174.12(14) 3_565 . ?
Cl3 Bi3 Cl4 90.68(14) . . ?
Cl3 Bi3 Cl4 83.33(13) 2_665 . ?
Cl4 Bi3 Cl4 95.12(13) 3_565 . ?
Cl4 Bi3 Cl4 95.12(12) 2_665 . ?
Cl6 Bi4 Cl5 84.12(16) . . ?
Cl6 Bi4 Cl4 81.89(15) . . ?
Cl5 Bi4 Cl4 157.19(14) . . ?
Cl6 Bi4 Se2 91.76(14) . . ?
Cl5 Bi4 Se2 84.85(13) . . ?
Cl4 Bi4 Se2 77.70(10) . . ?
Cl6 Bi4 Cl5 135.13(17) . 4_556 ?
Cl5 Bi4 Cl5 70.30(16) . 4_556 ?
Cl4 Bi4 Cl5 131.57(13) . 4_556 ?
Se2 Bi4 Cl5 120.64(12) . 4_556 ?
Cl6 Bi4 Se3 86.61(14) . 3_565 ?
Cl5 Bi4 Se3 117.09(13) . 3_565 ?
Cl4 Bi4 Se3 79.99(10) . 3_565 ?
Se2 Bi4 Se3 157.64(6) . 3_565 ?
Cl5 Bi4 Se3 74.15(11) 4_556 3_565 ?
Cl6 Bi4 Cl3 154.43(14) . 2_665 ?
Cl5 Bi4 Cl3 115.55(15) . 2_665 ?
Cl4 Bi4 Cl3 74.06(13) . 2_665 ?
Se2 Bi4 Cl3 74.95(10) . 2_665 ?
Cl5 Bi4 Cl3 69.68(14) 4_556 2_665 ?
Se3 Bi4 Cl3 97.45(9) 3_565 2_665 ?
C6 Se2 C7 97.5(9) . . ?
C6 Se2 Bi4 104.1(7) . . ?
C7 Se2 Bi4 98.0(6) . . ?
C15 Se3 C14 97.7(9) . . ?
C15 Se3 Bi4 98.7(7) . 2_665 ?
C14 Se3 Bi4 99.2(6) . 2_665 ?
Bi3 Cl4 Bi4 102.05(15) . . ?
Bi4 Cl5 Bi4 109.70(16) . 4_556 ?
Se2 C6 H6A 109.5 . . ?
Se2 C6 H6B 109.5 . . ?
H6A C6 H6B 109.5 . . ?
Se2 C6 H6C 109.5 . . ?
H6A C6 H6C 109.5 . . ?
H6B C6 H6C 109.5 . . ?
C8 C7 Se2 112.0(12) . . ?
C8 C7 H7A 109.2 . . ?
Se2 C7 H7A 109.2 . . ?
C8 C7 H7B 109.2 . . ?
Se2 C7 H7B 109.2 . . ?
H7A C7 H7B 107.9 . . ?
C13 C8 C9 122.5(18) . . ?
C13 C8 C7 122.7(18) . . ?
C9 C8 C7 115(2) . . ?
C8 C9 C10 118(2) . . ?
C8 C9 H9 121.2 . . ?
C10 C9 H9 121.2 . . ?
C11 C10 C9 121(2) . . ?
C11 C10 H10 119.7 . . ?
C9 C10 H10 119.7 . . ?
C10 C11 C12 119(2) . . ?
C10 C11 H11 120.3 . . ?
C12 C11 H11 120.3 . . ?
C13 C12 C11 121(2) . . ?
C13 C12 H12 119.4 . . ?
C11 C12 H12 119.4 . . ?
C8 C13 C12 118(2) . . ?
C8 C13 C14 120.0(17) . . ?
C12 C13 C14 121(2) . . ?
C13 C14 Se3 111.4(14) . . ?
C13 C14 H14A 109.3 . . ?
Se3 C14 H14A 109.3 . . ?
C13 C14 H14B 109.3 . . ?
Se3 C14 H14B 109.3 . . ?
H14A C14 H14B 108.0 . . ?
Se3 C15 H15A 109.5 . . ?
Se3 C15 H15B 109.5 . . ?
H15A C15 H15B 109.5 . . ?
Se3 C15 H15C 109.5 . . ?
H15A C15 H15C 109.5 . . ?
H15B C15 H15C 109.5 . . ?

loop_
_geom_bond_atom_site_label_1
_geom_bond_atom_site_label_2
_geom_bond_distance
_geom_bond_site_symmetry_2
_geom_bond_publ_flag
Bi1 Cl1 2.697(5) . ?
Bi1 Cl1 2.697(5) 5 ?
Bi1 Cl1 2.697(5) 2 ?
Bi1 Cl1 2.697(5) 6 ?
Bi1 Cl1 2.697(5) 3 ?
Bi1 Cl1 2.697(5) 4 ?
Bi2 Cl2 2.494(5) . ?
Bi2 Cl2 2.494(5) 6 ?
Bi2 Cl1 2.974(6) 6 ?
Bi2 Cl1 2.974(6) . ?
Bi2 Se1 3.006(2) 6 ?
Bi2 Se1 3.006(2) . ?
Se1 C1 1.97(2) . ?
Se1 C2 1.979(18) . ?
C1 H1A 0.9800 . ?
C1 H1B 0.9800 . ?
C1 H1C 0.9800 . ?
C2 C3 1.47(3) . ?
C2 H2A 0.9900 . ?
C2 H2B 0.9900 . ?
C3 C4 1.42(3) . ?
C3 C3 1.43(4) 4 ?
C4 C5 1.38(4) . ?
C4 H4 0.9500 . ?
C5 C5 1.31(6) 4 ?
C5 H5 0.9500 . ?
Bi3 Cl3 2.633(5) 3_565 ?
Bi3 Cl3 2.633(5) . ?
Bi3 Cl3 2.633(5) 2_665 ?
Bi3 Cl4 2.786(5) 3_565 ?
Bi3 Cl4 2.786(5) 2_665 ?
Bi3 Cl4 2.786(5) . ?
Bi4 Cl6 2.499(5) . ?
Bi4 Cl5 2.672(5) . ?
Bi4 Cl4 2.815(5) . ?
Bi4 Se2 2.920(2) . ?
Bi4 Cl5 3.084(4) 4_556 ?
Bi4 Se3 3.104(2) 3_565 ?
Bi4 Cl3 3.153(4) 2_665 ?
Se2 C6 1.92(2) . ?
Se2 C7 1.988(19) . ?
Se3 C15 1.95(2) . ?
Se3 C14 1.996(17) . ?
Se3 Bi4 3.104(2) 2_665 ?
Cl5 Bi4 3.084(4) 4_556 ?
C6 H6A 0.9800 . ?
C6 H6B 0.9800 . ?
C6 H6C 0.9800 . ?
C7 C8 1.53(3) . ?
C7 H7A 0.9900 . ?
C7 H7B 0.9900 . ?
C8 C13 1.36(3) . ?
C8 C9 1.42(3) . ?
C9 C10 1.42(3) . ?
C9 H9 0.9500 . ?
C10 C11 1.33(4) . ?
C10 H10 0.9500 . ?
C11 C12 1.45(3) . ?
C11 H11 0.9500 . ?
C12 C13 1.35(2) . ?
C12 H12 0.9500 . ?
C13 C14 1.48(3) . ?
C14 H14A 0.9900 . ?
C14 H14B 0.9900 . ?
C15 H15A 0.9800 . ?
C15 H15B 0.9800 . ?
C15 H15C 0.9800 . ?
